data_4103369
loop_
_publ_author_name
'Young-Hyuk Joo'
'Jean'ne M. Shreeve'

_publ_contact_author_address
;
Laboratory for the Structure of Matter
Naval Research Laboratory
Washington, DC 20375
;
_publ_contact_author_email damon.parrish@nrl.navy.mil
_publ_contact_author_fax 202-767-6874
_publ_contact_author_name 'Dr Damon A. Parrish'
_publ_contact_author_phone 202-404-2141
_publ_section_title
;
 Nitroimino-tetrazolates and Oxy-nitroimino-tetrazolates
;
_journal_name_full 'Journal of the American Chemical Society'
_journal_page_first 15081
_journal_page_last 15090
_journal_paper_doi 10.1021/ja107729c
_journal_volume 132
_journal_year 2010
_chemical_formula_moiety 'C4 H6 N12 O6, 2(H2 O1)'
_chemical_formula_sum 'C4 H10 N12 O8'
_chemical_formula_weight 354.24
_chemical_name_systematic
; 
 (1,1'-(ethane-1,2-diylbis(oxy))bis(1H-tetrazole-1(4H)-yl-5(4H)-ylidene))
 dinitramide dihydrate 
;
_space_group_IT_number 15
_symmetry_cell_setting monoclinic
_symmetry_space_group_name_Hall '-C 2yc'
_symmetry_space_group_name_H-M 'C 1 2/c 1'
_atom_sites_solution_hydrogens geom
_atom_sites_solution_primary direct
_atom_sites_solution_secondary difmap
_audit_creation_date 2010-07-12
_audit_creation_method 'from SHELXTL CIF, local template and enCIFer'
_cell_angle_alpha 90.00
_cell_angle_beta 92.639(3)
_cell_angle_gamma 90.00
_cell_formula_units_Z 4
_cell_length_a 26.767(6)
_cell_length_b 4.8803(10)
_cell_length_c 10.707(2)
_cell_measurement_temperature 296(2)
_cell_volume 1397.2(5)
_computing_cell_refinement 'Bruker APEX2 v2009.3-0 (Bruker, 2009)'
_computing_data_collection 'Bruker APEX2 v2009.3-0 (Bruker, 2009)'
_computing_data_reduction
;
Bruker SAINT v7.60A (Bruker, 2009), Bruker XPREP v2008/2 (Bruker, 2008)
;
_computing_molecular_graphics 'Bruker SHELXTL v2008/4 (Bruker, 2008)'
_computing_publication_material 'Bruker SHELXTL v2008/4 (Bruker, 2008)'
_computing_structure_refinement 'Bruker SHELXTL v2008/4 (Bruker, 2008)'
_computing_structure_solution 'Bruker SHELXTL v2008/4 (Bruker, 2008)'
_diffrn_ambient_temperature 296(2)
_diffrn_measured_fraction_theta_full 0.999
_diffrn_measured_fraction_theta_max 0.999
_diffrn_measurement_device_type 'Bruker SMART APEX II CCD'
_diffrn_measurement_method '\w scans'
_diffrn_radiation_monochromator graphite
_diffrn_radiation_source 'fine focus sealed tube'
_diffrn_radiation_type MoK\a
_diffrn_radiation_wavelength 0.71073
_diffrn_reflns_av_R_equivalents 0.0187
_diffrn_reflns_av_sigmaI/netI 0.0165
_diffrn_reflns_limit_h_max 32
_diffrn_reflns_limit_h_min -32
_diffrn_reflns_limit_k_max 6
_diffrn_reflns_limit_k_min -5
_diffrn_reflns_limit_l_max 13
_diffrn_reflns_limit_l_min -13
_diffrn_reflns_number 5808
_diffrn_reflns_theta_full 26.34
_diffrn_reflns_theta_max 26.34
_diffrn_reflns_theta_min 1.52
_exptl_absorpt_coefficient_mu 0.157
_exptl_absorpt_correction_T_max 0.7454
_exptl_absorpt_correction_T_min 0.6834
_exptl_absorpt_correction_type multi-scan
_exptl_absorpt_process_details 'SADABS v2008/1 (Bruker, 2008)'
_exptl_crystal_colour colorless
_exptl_crystal_density_diffrn 1.684
_exptl_crystal_density_method 'not measured'
_exptl_crystal_description 'thin plate'
_exptl_crystal_F_000 728
_exptl_crystal_size_max 0.44
_exptl_crystal_size_mid 0.17
_exptl_crystal_size_min 0.01
_refine_diff_density_max 0.156
_refine_diff_density_min -0.193
_refine_diff_density_rms 0.037
_refine_ls_extinction_method none
_refine_ls_goodness_of_fit_ref 1.077
_refine_ls_hydrogen_treatment mixed
_refine_ls_matrix_type full
_refine_ls_number_parameters 115
_refine_ls_number_reflns 1421
_refine_ls_number_restraints 0
_refine_ls_restrained_S_all 1.077
_refine_ls_R_factor_all 0.0372
_refine_ls_R_factor_gt 0.0317
_refine_ls_shift/su_max 0.000
_refine_ls_shift/su_mean 0.000
_refine_ls_structure_factor_coef Fsqd
_refine_ls_weighting_details 'calc w=1/[\s^2^(Fo^2^)+(0.0498P)^2^+0.4934P] where P=(Fo^2^+2Fc^2^)/3'
_refine_ls_weighting_scheme calc
_refine_ls_wR_factor_gt 0.0880
_refine_ls_wR_factor_ref 0.0918
_reflns_number_gt 1206
_reflns_number_total 1421
_reflns_threshold_expression I>2\s(I)
_cod_data_source_file ja107729c_si_002_2.cif
_cod_data_source_block compound_2_dihydrate
_cod_database_code 4103369

loop_
_symmetry_equiv_pos_as_xyz
'x, y, z'
'-x, y, -z+1/2'
'x+1/2, y+1/2, z'
'-x+1/2, y+1/2, -z+1/2'
'-x, -y, -z'
'x, -y, z-1/2'
'-x+1/2, -y+1/2, -z'
'x+1/2, -y+1/2, z-1/2'

loop_
_atom_site_label
_atom_site_type_symbol
_atom_site_fract_x
_atom_site_fract_y
_atom_site_fract_z
_atom_site_U_iso_or_equiv
_atom_site_adp_type
_atom_site_occupancy
_atom_site_symmetry_multiplicity
_atom_site_calc_flag
_atom_site_refinement_flags
N1 N 0.43200(4) 0.0680(3) 0.34285(10) 0.0394(3) Uani 1 1 d .
N2 N 0.41794(5) -0.1370(3) 0.26448(12) 0.0465(3) Uani 1 1 d .
N3 N 0.37050(5) -0.1506(3) 0.26482(12) 0.0462(3) Uani 1 1 d .
N4 N 0.35434(4) 0.0437(2) 0.34464(10) 0.0368(3) Uani 1 1 d .
H4A H 0.3235 0.0718 0.3595 0.044 Uiso 1 1 calc R
C5 C 0.39243(5) 0.1849(3) 0.39673(11) 0.0341(3) Uani 1 1 d .
N6 N 0.39935(4) 0.3911(3) 0.47684(10) 0.0406(3) Uani 1 1 d .
N7 N 0.35699(4) 0.4905(3) 0.52278(11) 0.0412(3) Uani 1 1 d .
O8 O 0.36222(5) 0.6838(2) 0.59547(11) 0.0584(3) Uani 1 1 d .
O9 O 0.31538(4) 0.3930(3) 0.49264(10) 0.0539(3) Uani 1 1 d .
O10 O 0.48127(4) 0.1041(3) 0.37615(10) 0.0503(3) Uani 1 1 d .
C11 C 0.50250(5) 0.3466(3) 0.31914(14) 0.0449(4) Uani 1 1 d .
H11A H 0.5377 0.3587 0.3446 0.054 Uiso 1 1 calc R
H11B H 0.4860 0.5082 0.3504 0.054 Uiso 1 1 calc R
O1S O 0.25426(4) 0.0114(3) 0.31827(11) 0.0494(3) Uani 1 1 d .
H1SA H 0.2337(8) 0.024(4) 0.3823(19) 0.074 Uiso 1 1 d .
H1SB H 0.2500(8) -0.134(5) 0.281(2) 0.074 Uiso 1 1 d .

loop_
_atom_site_aniso_label
_atom_site_aniso_U_11
_atom_site_aniso_U_22
_atom_site_aniso_U_33
_atom_site_aniso_U_23
_atom_site_aniso_U_13
_atom_site_aniso_U_12
N1 0.0312(6) 0.0497(7) 0.0379(6) 0.0040(5) 0.0073(4) 0.0050(5)
N2 0.0491(7) 0.0446(7) 0.0466(7) -0.0002(6) 0.0099(5) 0.0081(6)
N3 0.0498(7) 0.0417(7) 0.0477(7) -0.0032(5) 0.0093(6) 0.0018(5)
N4 0.0336(6) 0.0405(6) 0.0368(6) 0.0013(5) 0.0077(4) -0.0001(5)
C5 0.0313(6) 0.0431(7) 0.0282(6) 0.0077(5) 0.0064(5) 0.0022(5)
N6 0.0346(6) 0.0536(7) 0.0340(6) -0.0035(5) 0.0063(5) -0.0030(5)
N7 0.0443(7) 0.0471(7) 0.0328(6) -0.0013(5) 0.0080(5) -0.0016(5)
O8 0.0723(8) 0.0534(7) 0.0502(6) -0.0164(5) 0.0115(5) -0.0033(6)
O9 0.0359(6) 0.0709(8) 0.0557(6) -0.0163(6) 0.0109(5) -0.0011(5)
O10 0.0308(5) 0.0749(8) 0.0450(6) 0.0126(5) 0.0000(4) 0.0113(5)
C11 0.0267(6) 0.0561(9) 0.0519(8) -0.0075(7) 0.0019(6) 0.0029(6)
O1S 0.0372(5) 0.0568(7) 0.0552(7) -0.0085(5) 0.0128(5) -0.0054(5)

loop_
_atom_type_symbol
_atom_type_description
_atom_type_scat_dispersion_real
_atom_type_scat_dispersion_imag
_atom_type_scat_source
C C 0.0033 0.0016 'International Tables Vol C Tables 4.2.6.8 and 6.1.1.4'
H H 0.0000 0.0000 'International Tables Vol C Tables 4.2.6.8 and 6.1.1.4'
N N 0.0061 0.0033 'International Tables Vol C Tables 4.2.6.8 and 6.1.1.4'
O O 0.0106 0.0060 'International Tables Vol C Tables 4.2.6.8 and 6.1.1.4'

loop_
_geom_angle_atom_site_label_1
_geom_angle_atom_site_label_2
_geom_angle_atom_site_label_3
_geom_angle
_geom_angle_site_symmetry_1
_geom_angle_site_symmetry_3
N2 N1 C5 112.10(12) . .
N2 N1 O10 119.90(11) . .
C5 N1 O10 126.90(12) . .
N3 N2 N1 106.70(11) . .
N2 N3 N4 108.17(12) . .
C5 N4 N3 111.36(11) . .
C5 N4 H4A 124.3 . .
N3 N4 H4A 124.3 . .
N6 C5 N4 138.00(12) . .
N6 C5 N1 120.32(12) . .
N4 C5 N1 101.66(11) . .
C5 N6 N7 114.42(11) . .
O8 N7 O9 122.35(12) . .
O8 N7 N6 115.79(12) . .
O9 N7 N6 121.86(12) . .
N1 O10 C11 112.76(10) . .
O10 C11 C11 113.54(9) . 2_655
O10 C11 H11A 108.9 . .
C11 C11 H11A 108.9 2_655 .
O10 C11 H11B 108.9 . .
C11 C11 H11B 108.9 2_655 .
H11A C11 H11B 107.7 . .
H1SA O1S H1SB 110(2) . .

loop_
_geom_bond_atom_site_label_1
_geom_bond_atom_site_label_2
_geom_bond_distance
_geom_bond_site_symmetry_2
N1 N2 1.3479(18) .
N1 C5 1.3553(17) .
N1 O10 1.3618(15) .
N2 N3 1.2715(18) .
N3 N4 1.3605(17) .
N4 C5 1.3315(18) .
N4 H4A 0.8600 .
C5 N6 1.3295(18) .
N6 N7 1.3472(16) .
N7 O8 1.2271(16) .
N7 O9 1.2400(16) .
O10 C11 1.4589(19) .
C11 C11 1.481(3) 2_655
C11 H11A 0.9700 .
C11 H11B 0.9700 .
O1S H1SA 0.90(2) .
O1S H1SB 0.82(2) .

loop_
_geom_hbond_atom_site_label_D
_geom_hbond_atom_site_label_H
_geom_hbond_atom_site_label_A
_geom_hbond_distance_DH
_geom_hbond_distance_HA
_geom_hbond_distance_DA
_geom_hbond_angle_DHA
_geom_hbond_site_symmetry_A
N4 H4A O1S 0.86 1.91 2.6854(16) 149.8 .
O1S H1SA O9 0.90(2) 1.96(2) 2.8528(15) 170.4(19) 7_556
O1S H1SB O1S 0.82(2) 2.03(2) 2.8484(13) 174(2) 4_545

loop_
_geom_torsion_atom_site_label_1
_geom_torsion_atom_site_label_2
_geom_torsion_atom_site_label_3
_geom_torsion_atom_site_label_4
_geom_torsion
_geom_torsion_site_symmetry_4
C5 N1 N2 N3 1.28(15) .
O10 N1 N2 N3 170.08(11) .
N1 N2 N3 N4 -0.71(15) .
N2 N3 N4 C5 -0.08(15) .
N3 N4 C5 N6 179.12(15) .
N3 N4 C5 N1 0.80(14) .
N2 N1 C5 N6 -179.95(11) .
O10 N1 C5 N6 12.2(2) .
N2 N1 C5 N4 -1.26(14) .
O10 N1 C5 N4 -169.11(12) .
N4 C5 N6 N7 1.3(2) .
N1 C5 N6 N7 179.42(11) .
C5 N6 N7 O8 -178.89(11) .
C5 N6 N7 O9 0.70(19) .
N2 N1 O10 C11 108.35(14) .
C5 N1 O10 C11 -84.65(16) .
N1 O10 C11 C11 -57.18(16) 2_655
